data_1563864
loop_
_publ_author_name
'Wassy, Daniel'
'Hermann, Mathias'
'W\"ossner, Jan S.'
'Fr\'ed\'eric, Lucas'
'Pieters, Gr\'egory'
'Esser, Birgit'

_publ_section_title
;
 Enantiopure nanohoops through racemic resolution of diketo[n]CPPs by
 chiral derivatization as precursors to DBP[n]CPPs
;
_journal_name_full 'Chemical Science'
_journal_paper_doi 10.1039/D1SC02718B
_journal_year 2021
_chemical_formula_moiety 'C28 H32 B2 O6'
_chemical_formula_sum 'C28 H32 B2 O6'
_chemical_formula_weight 486.15
_space_group_crystal_system triclinic
_space_group_IT_number 2
_space_group_name_Hall '-P 1'
_space_group_name_H-M_alt 'P -1'
_atom_sites_solution_hydrogens geom
_atom_sites_solution_primary direct
_audit_creation_method
;
FinalCif V70 by Daniel Kratzert, Freiburg 2019,
https://github.com/dkratzert/FinalCif
;
_audit_update_record
;
2020-10-12 deposited with the CCDC.	2021-06-21 downloaded from the CCDC.
;
_cell_angle_alpha 88.121(3)
_cell_angle_beta 83.773(3)
_cell_angle_gamma 83.522(3)
_cell_formula_units_Z 2
_cell_length_a 10.6190(7)
_cell_length_b 11.0730(8)
_cell_length_c 11.4420(9)
_cell_measurement_reflns_used 9907
_cell_measurement_temperature 100(2)
_cell_measurement_theta_max 30.527
_cell_measurement_theta_min 2.782
_cell_volume 1328.63(17)
_computing_cell_refinement 'SAINT V8.40A'
_computing_data_collection 'Bruker BIS V6.2.14/2020-04-30'
_computing_data_reduction 'SAINT V8.40A'
_computing_structure_refinement 'SHELXL-2018/3 (Sheldrick, 2018)'
_computing_structure_solution 'SHELXT 2014/5 (Sheldrick, 2014)'
_diffrn_ambient_temperature 100(2)
_diffrn_detector HPAD
_diffrn_detector_area_resol_mean 7.41
_diffrn_detector_type 'Bruker PHOTON III'
_diffrn_measured_fraction_theta_full 0.987
_diffrn_measured_fraction_theta_max 0.987
_diffrn_measurement_device 'three-circle diffractometer'
_diffrn_measurement_device_type 'Bruker D8 VENTURE dual wavelength Mo/Cu'
_diffrn_measurement_method '\w and \f scans'
_diffrn_measurement_specimen_support 'MiTeGen micromount'
_diffrn_radiation_monochromator 'mirror optics'
_diffrn_radiation_type MoK\a
_diffrn_radiation_wavelength 0.71073
_diffrn_reflns_av_R_equivalents 0.0315
_diffrn_reflns_av_unetI/netI 0.0171
_diffrn_reflns_Laue_measured_fraction_full 0.983
_diffrn_reflns_Laue_measured_fraction_max 0.987
_diffrn_reflns_limit_h_max 15
_diffrn_reflns_limit_h_min -15
_diffrn_reflns_limit_k_max 15
_diffrn_reflns_limit_k_min -15
_diffrn_reflns_limit_l_max 16
_diffrn_reflns_limit_l_min -16
_diffrn_reflns_number 61908
_diffrn_reflns_point_group_measured_fraction_full 0.983
_diffrn_reflns_point_group_measured_fraction_max 0.987
_diffrn_reflns_theta_full 25.242
_diffrn_reflns_theta_max 30.508
_diffrn_reflns_theta_min 2.531
_diffrn_source 'microfocus sealed X-ray tube'
_diffrn_source_current 1.4
_diffrn_source_type 'Incoatec I\ms'
_diffrn_source_voltage 50.0
_exptl_absorpt_coefficient_mu 0.083
_exptl_absorpt_correction_T_max 0.7461
_exptl_absorpt_correction_T_min 0.7236
_exptl_absorpt_correction_type multi-scan
_exptl_absorpt_process_details
;
 SADABS 2016/2: Krause, L., Herbst-Irmer, R., Sheldrick G.M. & Stalke D.,
 J. Appl. Cryst. 48 (2015) 3-10
;
_exptl_crystal_colour colourless
_exptl_crystal_density_diffrn 1.215
_exptl_crystal_description block
_exptl_crystal_F_000 516
_exptl_crystal_recrystallization_method 'slow evaporation of a ethyl acetate solution'
_exptl_crystal_size_max 0.320
_exptl_crystal_size_mid 0.300
_exptl_crystal_size_min 0.070
_refine_diff_density_max 0.447
_refine_diff_density_min -0.318
_refine_diff_density_rms 0.041
_refine_ls_extinction_method none
_refine_ls_goodness_of_fit_ref 1.048
_refine_ls_hydrogen_treatment constr
_refine_ls_matrix_type full
_refine_ls_number_parameters 499
_refine_ls_number_reflns 8013
_refine_ls_number_restraints 301
_refine_ls_restrained_S_all 1.043
_refine_ls_R_factor_all 0.0469
_refine_ls_R_factor_gt 0.0433
_refine_ls_shift/su_max 0.001
_refine_ls_shift/su_mean 0.000
_refine_ls_structure_factor_coef Fsqd
_refine_ls_weighting_details 'w=1/[\s^2^(Fo^2^)+(0.0560P)^2^+0.4124P] where P=(Fo^2^+2Fc^2^)/3'
_refine_ls_weighting_scheme calc
_refine_ls_wR_factor_gt 0.1119
_refine_ls_wR_factor_ref 0.1150
_reflns_Friedel_coverage 0.000
_reflns_number_gt 7342
_reflns_number_total 8013
_reflns_threshold_expression 'I > 2\s(I)'
_cod_data_source_file d1sc02718b2.cif
_cod_data_source_block mo_Esser_JW_581_0m_a
_cod_database_code 1563864
_shelx_shelxl_version_number 2018/3
_shelx_space_group_comment
;
The symmetry employed for this shelxl refinement is uniquely defined
by the following loop, which should always be used as a source of
symmetry information in preference to the above space-group names.
They are only intended as comments.
;
_shelx_estimated_absorpt_t_min 0.974
_shelx_estimated_absorpt_t_max 0.994
_olex2_diffrn_ambient_temperature_device 'Oxford Cryostream 800'

loop_
_space_group_symop_operation_xyz
'x, y, z'
'-x, -y, -z'

loop_
_atom_site_label
_atom_site_type_symbol
_atom_site_fract_x
_atom_site_fract_y
_atom_site_fract_z
_atom_site_U_iso_or_equiv
_atom_site_adp_type
_atom_site_occupancy
_atom_site_site_symmetry_order
_atom_site_calc_flag
_atom_site_refinement_flags_posn
_atom_site_refinement_flags_adp
_atom_site_refinement_flags_occupancy
_atom_site_disorder_assembly
_atom_site_disorder_group
O1 O 0.45097(7) 0.71319(6) 1.01163(6) 0.02322(14) Uani 1 1 d . . . . .
B1_1 B 0.2227(3) 1.1419(3) 0.8337(5) 0.0171(6) Uani 0.856(3) 1 d D . P A 1
O3_1 O 0.2023(3) 1.2577(3) 0.7894(2) 0.0286(5) Uani 0.856(3) 1 d D . P A 1
O4_1 O 0.1144(2) 1.0909(3) 0.8734(2) 0.0243(5) Uani 0.856(3) 1 d D . P A 1
C17_1 C 0.0643(2) 1.2846(2) 0.7860(2) 0.0255(4) Uani 0.856(3) 1 d D . P A 1
C18_1 C 0.00763(10) 1.18692(10) 0.87198(13) 0.0201(2) Uani 0.856(3) 1 d D . P A 1
C19_1 C 0.02251(15) 1.41486(13) 0.8197(3) 0.0538(6) Uani 0.856(3) 1 d D . P A 1
H19A_1 H 0.061435 1.469555 0.760826 0.081 Uiso 0.856(3) 1 calc R U P A 1
H19B_1 H 0.049462 1.429196 0.896809 0.081 Uiso 0.856(3) 1 calc R U P A 1
H19C_1 H -0.070516 1.430358 0.823201 0.081 Uiso 0.856(3) 1 calc R U P A 1
C20_1 C -0.02413(13) 1.22818(17) 0.99818(12) 0.0427(4) Uani 0.856(3) 1 d D . P A 1
H20A_1 H 0.047913 1.265288 1.022991 0.064 Uiso 0.856(3) 1 calc R U P A 1
H20B_1 H -0.040883 1.157953 1.049554 0.064 Uiso 0.856(3) 1 calc R U P A 1
H20C_1 H -0.099904 1.287902 1.003368 0.064 Uiso 0.856(3) 1 calc R U P A 1
C21_1 C 0.04442(17) 1.2634(2) 0.65837(13) 0.0579(6) Uani 0.856(3) 1 d D . P A 1
H21A_1 H 0.091173 1.319120 0.606509 0.087 Uiso 0.856(3) 1 calc R U P A 1
H21B_1 H -0.046622 1.278192 0.648629 0.087 Uiso 0.856(3) 1 calc R U P A 1
H21C_1 H 0.075954 1.179291 0.638085 0.087 Uiso 0.856(3) 1 calc R U P A 1
C22_1 C -0.10534(12) 1.13234(13) 0.83358(17) 0.0403(4) Uani 0.856(3) 1 d D . P A 1
H22A_1 H -0.177825 1.195376 0.832319 0.060 Uiso 0.856(3) 1 calc R U P A 1
H22B_1 H -0.128371 1.066974 0.888883 0.060 Uiso 0.856(3) 1 calc R U P A 1
H22C_1 H -0.082944 1.099338 0.754686 0.060 Uiso 0.856(3) 1 calc R U P A 1
B1_2 B 0.2257(19) 1.1444(19) 0.821(4) 0.0171(6) Uani 0.144(3) 1 d D . P A 2
O3_2 O 0.2019(18) 1.2676(17) 0.8177(13) 0.020(2) Uani 0.144(3) 1 d D . P A 2
O4_2 O 0.1156(13) 1.0926(14) 0.8430(13) 0.021(2) Uani 0.144(3) 1 d D . P A 2
C17_2 C 0.0697(17) 1.2987(13) 0.7930(11) 0.030(3) Uani 0.144(3) 1 d D . P A 2
C18_2 C 0.0085(6) 1.1771(6) 0.8138(7) 0.0246(13) Uani 0.144(3) 1 d D . P A 2
C19_2 C 0.0454(10) 1.3868(14) 0.8927(14) 0.067(4) Uani 0.144(3) 1 d D . P A 2
H19A_2 H 0.099048 1.453017 0.876312 0.100 Uiso 0.144(3) 1 calc R U P A 2
H19B_2 H 0.065821 1.344344 0.965963 0.100 Uiso 0.144(3) 1 calc R U P A 2
H19C_2 H -0.044532 1.420175 0.900777 0.100 Uiso 0.144(3) 1 calc R U P A 2
C20_2 C -0.1029(8) 1.1755(9) 0.9041(9) 0.044(2) Uani 0.144(3) 1 d D . P A 2
H20A_2 H -0.177342 1.222730 0.875066 0.066 Uiso 0.144(3) 1 calc R U P A 2
H20B_2 H -0.083831 1.211358 0.976499 0.066 Uiso 0.144(3) 1 calc R U P A 2
H20C_2 H -0.121138 1.091444 0.920444 0.066 Uiso 0.144(3) 1 calc R U P A 2
C21_2 C 0.0444(11) 1.3603(15) 0.6764(10) 0.067(4) Uani 0.144(3) 1 d D . P A 2
H21A_2 H 0.070162 1.442655 0.674310 0.100 Uiso 0.144(3) 1 calc R U P A 2
H21B_2 H -0.046766 1.364704 0.667315 0.100 Uiso 0.144(3) 1 calc R U P A 2
H21C_2 H 0.093282 1.313491 0.612164 0.100 Uiso 0.144(3) 1 calc R U P A 2
C22_2 C -0.0234(9) 1.1244(9) 0.6987(8) 0.042(2) Uani 0.144(3) 1 d D . P A 2
H22A_2 H -0.098045 1.172974 0.671411 0.063 Uiso 0.144(3) 1 calc R U P A 2
H22B_2 H -0.042004 1.040151 0.712938 0.063 Uiso 0.144(3) 1 calc R U P A 2
H22C_2 H 0.049436 1.126618 0.638549 0.063 Uiso 0.144(3) 1 calc R U P A 2
B2_4 B 0.723(3) 0.382(2) 0.5477(15) 0.024(3) Uani 0.220(2) 1 d D . P B 1
O5_4 O 0.7772(8) 0.3955(10) 0.4354(10) 0.0247(15) Uani 0.220(2) 1 d D . P B 1
O6_4 O 0.6956(19) 0.2664(15) 0.5632(14) 0.032(3) Uani 0.220(2) 1 d D . P B 1
C23_4 C 0.7391(11) 0.2998(11) 0.3617(10) 0.027(2) Uani 0.220(2) 1 d D . P B 1
C24_4 C 0.7192(8) 0.1950(9) 0.4538(9) 0.034(2) Uani 0.220(2) 1 d D . P B 1
C25_4 C 0.8436(6) 0.2722(5) 0.2620(4) 0.0385(13) Uani 0.220(2) 1 d D . P B 1
H25A_4 H 0.828347 0.199115 0.221938 0.058 Uiso 0.220(2) 1 calc R U P B 1
H25B_4 H 0.926265 0.258518 0.293613 0.058 Uiso 0.220(2) 1 calc R U P B 1
H25C_4 H 0.843650 0.341013 0.205911 0.058 Uiso 0.220(2) 1 calc R U P B 1
C26_4 C 0.8427(7) 0.1102(5) 0.4640(5) 0.0461(17) Uani 0.220(2) 1 d D . P B 1
H26A_4 H 0.867950 0.067825 0.389862 0.069 Uiso 0.220(2) 1 calc R U P B 1
H26B_4 H 0.828391 0.050549 0.527872 0.069 Uiso 0.220(2) 1 calc R U P B 1
H26C_4 H 0.910464 0.158210 0.480830 0.069 Uiso 0.220(2) 1 calc R U P B 1
C27_4 C 0.6181(7) 0.3577(7) 0.3126(7) 0.058(2) Uani 0.220(2) 1 d D . P B 1
H27A_4 H 0.636784 0.430210 0.265442 0.087 Uiso 0.220(2) 1 calc R U P B 1
H27B_4 H 0.552883 0.380651 0.377717 0.087 Uiso 0.220(2) 1 calc R U P B 1
H27C_4 H 0.586955 0.299279 0.263187 0.087 Uiso 0.220(2) 1 calc R U P B 1
C28_4 C 0.6085(8) 0.1248(8) 0.4350(6) 0.058(2) Uani 0.220(2) 1 d D . P B 1
H28A_4 H 0.528709 0.179000 0.445227 0.087 Uiso 0.220(2) 1 calc R U P B 1
H28B_4 H 0.604733 0.057270 0.492388 0.087 Uiso 0.220(2) 1 calc R U P B 1
H28C_4 H 0.620608 0.092704 0.355268 0.087 Uiso 0.220(2) 1 calc R U P B 1
B2_5 B 0.7163(9) 0.3716(5) 0.5472(4) 0.0179(7) Uani 0.780(2) 1 d D . P B 2
O5_5 O 0.7429(2) 0.4081(3) 0.4316(3) 0.0213(4) Uani 0.780(2) 1 d D . P B 2
O6_5 O 0.6900(4) 0.2540(3) 0.5638(3) 0.0194(4) Uani 0.780(2) 1 d D . P B 2
C23_5 C 0.7565(3) 0.2981(3) 0.3622(2) 0.0195(4) Uani 0.780(2) 1 d D . P B 2
C24_5 C 0.6837(3) 0.2072(2) 0.4462(2) 0.0228(4) Uani 0.780(2) 1 d D . P B 2
C25_5 C 0.89833(13) 0.25780(14) 0.33880(12) 0.0310(3) Uani 0.780(2) 1 d D . P B 2
H25A_5 H 0.911615 0.185253 0.290250 0.046 Uiso 0.780(2) 1 calc R U P B 2
H25B_5 H 0.933855 0.238868 0.413659 0.046 Uiso 0.780(2) 1 calc R U P B 2
H25C_5 H 0.941015 0.323267 0.297407 0.046 Uiso 0.780(2) 1 calc R U P B 2
C26_5 C 0.74275(19) 0.07653(12) 0.44349(13) 0.0378(4) Uani 0.780(2) 1 d D . P B 2
H26A_5 H 0.748407 0.046617 0.363214 0.057 Uiso 0.780(2) 1 calc R U P B 2
H26B_5 H 0.689795 0.026774 0.496398 0.057 Uiso 0.780(2) 1 calc R U P B 2
H26C_5 H 0.828351 0.071417 0.469086 0.057 Uiso 0.780(2) 1 calc R U P B 2
C27_5 C 0.69893(14) 0.33004(12) 0.24747(11) 0.0275(3) Uani 0.780(2) 1 d D . P B 2
H27A_5 H 0.748195 0.388503 0.201823 0.041 Uiso 0.780(2) 1 calc R U P B 2
H27B_5 H 0.610467 0.365985 0.264704 0.041 Uiso 0.780(2) 1 calc R U P B 2
H27C_5 H 0.701070 0.256216 0.202019 0.041 Uiso 0.780(2) 1 calc R U P B 2
C28_5 C 0.54167(15) 0.21418(17) 0.43183(13) 0.0365(4) Uani 0.780(2) 1 d D . P B 2
H28A_5 H 0.504069 0.299143 0.435553 0.055 Uiso 0.780(2) 1 calc R U P B 2
H28B_5 H 0.499292 0.166692 0.495065 0.055 Uiso 0.780(2) 1 calc R U P B 2
H28C_5 H 0.530543 0.181173 0.355644 0.055 Uiso 0.780(2) 1 calc R U P B 2
C1 C 0.52256(8) 0.77358(7) 0.95108(7) 0.01668(15) Uani 1 1 d . . . . .
O2 O 0.81002(7) 0.84737(6) 0.63553(7) 0.02995(17) Uani 1 1 d . . . . .
C2 C 0.48968(8) 0.89270(7) 0.89405(7) 0.01531(14) Uani 1 1 d . . . . .
C3 C 0.36985(8) 0.95866(7) 0.89549(7) 0.01631(15) Uani 1 1 d . . . . .
H3 H 0.297374 0.928276 0.937311 0.020 Uiso 1 1 calc R U . . .
C4 C 0.35761(8) 1.07023(7) 0.83456(7) 0.01643(15) Uani 1 1 d D . . . .
C5 C 0.46796(8) 1.11227(7) 0.77374(7) 0.01712(15) Uani 1 1 d . . . . .
H5 H 0.460186 1.188477 0.733043 0.021 Uiso 1 1 calc R U . . .
C6 C 0.58790(8) 1.04576(7) 0.77138(7) 0.01684(15) Uani 1 1 d . . . . .
H6 H 0.660712 1.075296 0.729308 0.020 Uiso 1 1 calc R U . . .
C7 C 0.59779(8) 0.93447(7) 0.83270(7) 0.01521(14) Uani 1 1 d . . . . .
C8 C 0.71445(8) 0.84316(7) 0.84045(8) 0.01747(15) Uani 1 1 d . . . . .
H8 H 0.783367 0.878939 0.876126 0.021 Uiso 1 1 calc R U . . .
C9 C 0.76185(8) 0.79072(8) 0.71794(8) 0.01984(16) Uani 1 1 d . . . . .
C10 C 0.73401(8) 0.66238(7) 0.72098(8) 0.01788(15) Uani 1 1 d . . . . .
C11 C 0.74856(9) 0.58100(8) 0.62861(8) 0.02035(16) Uani 1 1 d . . . . .
H11 H 0.784090 0.604233 0.552521 0.024 Uiso 1 1 calc R U . . .
C12 C 0.71012(8) 0.46468(8) 0.64957(7) 0.01898(16) Uani 1 1 d . . . . .
C13 C 0.65997(8) 0.43290(7) 0.76449(8) 0.01843(16) Uani 1 1 d . . . . .
H13 H 0.634900 0.353649 0.779174 0.022 Uiso 1 1 calc R U . . .
C14 C 0.64597(8) 0.51381(7) 0.85721(7) 0.01807(15) Uani 1 1 d . . . . .
H14 H 0.612711 0.490445 0.934024 0.022 Uiso 1 1 calc R U . . .
C15 C 0.68231(8) 0.62995(7) 0.83359(7) 0.01632(15) Uani 1 1 d . . . . .
C16 C 0.66552(8) 0.73608(7) 0.91626(7) 0.01718(15) Uani 1 1 d . . . . .
H16 H 0.713311 0.717996 0.986570 0.021 Uiso 1 1 calc R U . . .

loop_
_atom_site_aniso_label
_atom_site_aniso_U_11
_atom_site_aniso_U_22
_atom_site_aniso_U_33
_atom_site_aniso_U_23
_atom_site_aniso_U_13
_atom_site_aniso_U_12
O1 0.0300(3) 0.0177(3) 0.0209(3) 0.0004(2) 0.0036(2) -0.0044(2)
B1_1 0.0173(4) 0.0173(4) 0.0167(18) -0.0019(5) -0.0017(5) -0.0016(3)
O3_1 0.0148(5) 0.0214(8) 0.0491(16) 0.0095(9) -0.0040(9) -0.0022(5)
O4_1 0.0164(4) 0.0203(5) 0.0342(12) 0.0054(7) 0.0022(6) 0.0001(3)
C17_1 0.0135(8) 0.0244(7) 0.0369(10) 0.0090(6) -0.0019(6) 0.0018(6)
C18_1 0.0151(4) 0.0197(5) 0.0247(6) 0.0018(4) -0.0012(4) -0.0001(3)
C19_1 0.0251(7) 0.0197(6) 0.1168(18) 0.0098(8) -0.0147(9) -0.0004(5)
C20_1 0.0281(6) 0.0693(10) 0.0247(6) -0.0023(6) 0.0028(5) 0.0156(6)
C21_1 0.0369(8) 0.1012(17) 0.0270(7) 0.0207(8) 0.0006(5) 0.0193(9)
C22_1 0.0204(5) 0.0305(6) 0.0717(11) -0.0102(7) -0.0067(6) -0.0055(5)
B1_2 0.0173(4) 0.0173(4) 0.0167(18) -0.0019(5) -0.0017(5) -0.0016(3)
O3_2 0.020(3) 0.017(2) 0.022(5) -0.001(3) 0.000(3) -0.003(2)
O4_2 0.020(2) 0.008(2) 0.035(7) 0.006(4) -0.007(3) -0.0012(18)
C17_2 0.035(7) 0.033(5) 0.023(4) 0.006(3) -0.002(4) -0.012(4)
C18_2 0.023(3) 0.023(3) 0.027(3) 0.009(2) -0.008(2) 0.005(2)
C19_2 0.025(4) 0.084(8) 0.093(7) -0.061(8) -0.002(5) -0.001(5)
C20_2 0.035(4) 0.042(5) 0.055(5) 0.012(4) 0.003(3) -0.010(3)
C21_2 0.052(6) 0.101(10) 0.059(5) 0.053(6) -0.030(5) -0.050(6)
C22_2 0.043(5) 0.043(4) 0.044(4) -0.005(3) -0.018(3) -0.006(3)
B2_4 0.023(5) 0.017(4) 0.032(3) 0.003(3) -0.003(4) -0.005(3)
O5_4 0.036(4) 0.019(2) 0.0201(19) -0.0036(15) -0.004(3) -0.002(3)
O6_4 0.052(6) 0.027(4) 0.020(3) -0.007(2) -0.004(3) -0.017(3)
C23_4 0.023(4) 0.026(4) 0.034(3) -0.014(2) -0.002(2) 0.000(2)
C24_4 0.048(6) 0.037(3) 0.021(3) -0.010(2) -0.003(3) -0.018(4)
C25_4 0.063(4) 0.033(2) 0.020(2) -0.0052(18) 0.004(2) -0.016(2)
C26_4 0.083(5) 0.025(2) 0.026(2) -0.0017(19) -0.002(3) 0.011(3)
C27_4 0.058(4) 0.061(4) 0.060(4) -0.013(3) -0.038(4) 0.006(3)
C28_4 0.074(5) 0.073(5) 0.034(3) -0.022(3) 0.013(3) -0.049(4)
B2_5 0.0234(17) 0.0154(12) 0.0153(8) -0.0047(8) -0.0029(8) -0.0022(10)
O5_5 0.0295(10) 0.0175(7) 0.0171(5) -0.0035(4) -0.0019(7) -0.0028(7)
O6_5 0.0299(10) 0.0141(7) 0.0154(7) -0.0033(5) -0.0031(6) -0.0058(7)
C23_5 0.0258(10) 0.0196(9) 0.0141(7) -0.0030(6) -0.0050(6) -0.0032(7)
C24_5 0.0345(12) 0.0201(6) 0.0154(6) -0.0034(5) -0.0059(7) -0.0066(7)
C25_5 0.0255(6) 0.0375(7) 0.0287(6) -0.0091(5) 0.0000(5) 0.0015(5)
C26_5 0.0710(11) 0.0192(6) 0.0244(6) -0.0057(5) -0.0095(6) -0.0041(6)
C27_5 0.0363(7) 0.0293(6) 0.0180(5) -0.0011(4) -0.0073(5) -0.0042(5)
C28_5 0.0344(7) 0.0531(10) 0.0265(6) -0.0045(6) -0.0054(5) -0.0209(7)
C1 0.0220(4) 0.0142(3) 0.0141(3) -0.0037(3) -0.0018(3) -0.0023(3)
O2 0.0327(4) 0.0188(3) 0.0350(4) -0.0001(3) 0.0129(3) -0.0041(3)
C2 0.0188(3) 0.0133(3) 0.0141(3) -0.0025(3) -0.0015(3) -0.0027(3)
C3 0.0172(3) 0.0161(3) 0.0157(3) -0.0038(3) 0.0000(3) -0.0033(3)
C4 0.0172(3) 0.0160(3) 0.0163(3) -0.0035(3) -0.0021(3) -0.0017(3)
C5 0.0191(4) 0.0150(3) 0.0176(3) -0.0011(3) -0.0026(3) -0.0026(3)
C6 0.0169(3) 0.0155(3) 0.0186(3) -0.0020(3) -0.0011(3) -0.0040(3)
C7 0.0160(3) 0.0139(3) 0.0163(3) -0.0039(3) -0.0025(3) -0.0024(3)
C8 0.0165(3) 0.0134(3) 0.0230(4) -0.0023(3) -0.0033(3) -0.0022(3)
C9 0.0173(4) 0.0150(3) 0.0262(4) -0.0020(3) 0.0016(3) -0.0009(3)
C10 0.0187(4) 0.0138(3) 0.0206(4) -0.0015(3) 0.0000(3) -0.0014(3)
C11 0.0241(4) 0.0171(4) 0.0187(4) -0.0019(3) 0.0019(3) -0.0010(3)
C12 0.0224(4) 0.0162(4) 0.0182(4) -0.0029(3) -0.0017(3) -0.0009(3)
C13 0.0218(4) 0.0139(3) 0.0196(4) -0.0019(3) -0.0020(3) -0.0017(3)
C14 0.0224(4) 0.0147(3) 0.0170(3) -0.0009(3) -0.0020(3) -0.0013(3)
C15 0.0172(3) 0.0143(3) 0.0176(3) -0.0023(3) -0.0036(3) -0.0002(3)
C16 0.0205(4) 0.0137(3) 0.0179(3) -0.0025(3) -0.0046(3) -0.0012(3)

loop_
_atom_type_symbol
_atom_type_description
_atom_type_scat_dispersion_real
_atom_type_scat_dispersion_imag
_atom_type_scat_source
C C 0.0033 0.0016 'International Tables Vol C Tables 4.2.6.8 and 6.1.1.4'
H H 0.0000 0.0000 'International Tables Vol C Tables 4.2.6.8 and 6.1.1.4'
B B 0.0013 0.0007 'International Tables Vol C Tables 4.2.6.8 and 6.1.1.4'
O O 0.0106 0.0060 'International Tables Vol C Tables 4.2.6.8 and 6.1.1.4'

loop_
_geom_angle_atom_site_label_1
_geom_angle_atom_site_label_2
_geom_angle_atom_site_label_3
_geom_angle
_geom_angle_site_symmetry_1
_geom_angle_site_symmetry_3
_geom_angle_publ_flag
O4_1 B1_1 O3_1 114.6(3) . . ?
O4_1 B1_1 C4 121.9(2) . . ?
O3_1 B1_1 C4 123.4(3) . . ?
B1_1 O3_1 C17_1 106.7(3) . . ?
B1_1 O4_1 C18_1 107.2(2) . . ?
O3_1 C17_1 C19_1 109.93(19) . . ?
O3_1 C17_1 C21_1 104.12(19) . . ?
C19_1 C17_1 C21_1 111.36(19) . . ?
O3_1 C17_1 C18_1 103.56(19) . . ?
C19_1 C17_1 C18_1 114.99(18) . . ?
C21_1 C17_1 C18_1 112.01(18) . . ?
O4_1 C18_1 C22_1 108.36(15) . . ?
O4_1 C18_1 C20_1 106.13(14) . . ?
C22_1 C18_1 C20_1 109.07(12) . . ?
O4_1 C18_1 C17_1 102.67(15) . . ?
C22_1 C18_1 C17_1 115.72(15) . . ?
C20_1 C18_1 C17_1 114.12(14) . . ?
C17_1 C19_1 H19A_1 109.5 . . ?
C17_1 C19_1 H19B_1 109.5 . . ?
H19A_1 C19_1 H19B_1 109.5 . . ?
C17_1 C19_1 H19C_1 109.5 . . ?
H19A_1 C19_1 H19C_1 109.5 . . ?
H19B_1 C19_1 H19C_1 109.5 . . ?
C18_1 C20_1 H20A_1 109.5 . . ?
C18_1 C20_1 H20B_1 109.5 . . ?
H20A_1 C20_1 H20B_1 109.5 . . ?
C18_1 C20_1 H20C_1 109.5 . . ?
H20A_1 C20_1 H20C_1 109.5 . . ?
H20B_1 C20_1 H20C_1 109.5 . . ?
C17_1 C21_1 H21A_1 109.5 . . ?
C17_1 C21_1 H21B_1 109.5 . . ?
H21A_1 C21_1 H21B_1 109.5 . . ?
C17_1 C21_1 H21C_1 109.5 . . ?
H21A_1 C21_1 H21C_1 109.5 . . ?
H21B_1 C21_1 H21C_1 109.5 . . ?
C18_1 C22_1 H22A_1 109.5 . . ?
C18_1 C22_1 H22B_1 109.5 . . ?
H22A_1 C22_1 H22B_1 109.5 . . ?
C18_1 C22_1 H22C_1 109.5 . . ?
H22A_1 C22_1 H22C_1 109.5 . . ?
H22B_1 C22_1 H22C_1 109.5 . . ?
O4_2 B1_2 O3_2 110.7(18) . . ?
O4_2 B1_2 C4 121.3(15) . . ?
O3_2 B1_2 C4 125.8(17) . . ?
B1_2 O3_2 C17_2 107.8(16) . . ?
B1_2 O4_2 C18_2 110.4(13) . . ?
O3_2 C17_2 C19_2 91.2(10) . . ?
O3_2 C17_2 C21_2 118.6(13) . . ?
C19_2 C17_2 C21_2 111.8(13) . . ?
O3_2 C17_2 C18_2 104.4(13) . . ?
C19_2 C17_2 C18_2 116.1(11) . . ?
C21_2 C17_2 C18_2 112.9(10) . . ?
O4_2 C18_2 C20_2 112.0(8) . . ?
O4_2 C18_2 C22_2 101.8(9) . . ?
C20_2 C18_2 C22_2 109.4(7) . . ?
O4_2 C18_2 C17_2 102.2(10) . . ?
C20_2 C18_2 C17_2 117.5(9) . . ?
C22_2 C18_2 C17_2 112.6(7) . . ?
C17_2 C19_2 H19A_2 109.5 . . ?
C17_2 C19_2 H19B_2 109.5 . . ?
H19A_2 C19_2 H19B_2 109.5 . . ?
C17_2 C19_2 H19C_2 109.5 . . ?
H19A_2 C19_2 H19C_2 109.5 . . ?
H19B_2 C19_2 H19C_2 109.5 . . ?
C18_2 C20_2 H20A_2 109.5 . . ?
C18_2 C20_2 H20B_2 109.5 . . ?
H20A_2 C20_2 H20B_2 109.5 . . ?
C18_2 C20_2 H20C_2 109.5 . . ?
H20A_2 C20_2 H20C_2 109.5 . . ?
H20B_2 C20_2 H20C_2 109.5 . . ?
C17_2 C21_2 H21A_2 109.5 . . ?
C17_2 C21_2 H21B_2 109.5 . . ?
H21A_2 C21_2 H21B_2 109.5 . . ?
C17_2 C21_2 H21C_2 109.5 . . ?
H21A_2 C21_2 H21C_2 109.5 . . ?
H21B_2 C21_2 H21C_2 109.5 . . ?
C18_2 C22_2 H22A_2 109.5 . . ?
C18_2 C22_2 H22B_2 109.5 . . ?
H22A_2 C22_2 H22B_2 109.5 . . ?
C18_2 C22_2 H22C_2 109.5 . . ?
H22A_2 C22_2 H22C_2 109.5 . . ?
H22B_2 C22_2 H22C_2 109.5 . . ?
O6_4 B2_4 O5_4 108.0(14) . . ?
O6_4 B2_4 C12 120.5(13) . . ?
O5_4 B2_4 C12 130.8(14) . . ?
B2_4 O5_4 C23_4 109.1(12) . . ?
B2_4 O6_4 C24_4 113.6(13) . . ?
O5_4 C23_4 C25_4 108.5(9) . . ?
O5_4 C23_4 C27_4 104.9(8) . . ?
C25_4 C23_4 C27_4 109.8(8) . . ?
O5_4 C23_4 C24_4 101.7(9) . . ?
C25_4 C23_4 C24_4 115.9(9) . . ?
C27_4 C23_4 C24_4 114.9(9) . . ?
O6_4 C24_4 C28_4 112.5(10) . . ?
O6_4 C24_4 C26_4 106.3(9) . . ?
C28_4 C24_4 C26_4 111.8(8) . . ?
O6_4 C24_4 C23_4 99.7(10) . . ?
C28_4 C24_4 C23_4 113.7(8) . . ?
C26_4 C24_4 C23_4 112.0(8) . . ?
C23_4 C25_4 H25A_4 109.5 . . ?
C23_4 C25_4 H25B_4 109.5 . . ?
H25A_4 C25_4 H25B_4 109.5 . . ?
C23_4 C25_4 H25C_4 109.5 . . ?
H25A_4 C25_4 H25C_4 109.5 . . ?
H25B_4 C25_4 H25C_4 109.5 . . ?
C24_4 C26_4 H26A_4 109.5 . . ?
C24_4 C26_4 H26B_4 109.5 . . ?
H26A_4 C26_4 H26B_4 109.5 . . ?
C24_4 C26_4 H26C_4 109.5 . . ?
H26A_4 C26_4 H26C_4 109.5 . . ?
H26B_4 C26_4 H26C_4 109.5 . . ?
C23_4 C27_4 H27A_4 109.5 . . ?
C23_4 C27_4 H27B_4 109.5 . . ?
H27A_4 C27_4 H27B_4 109.5 . . ?
C23_4 C27_4 H27C_4 109.5 . . ?
H27A_4 C27_4 H27C_4 109.5 . . ?
H27B_4 C27_4 H27C_4 109.5 . . ?
C24_4 C28_4 H28A_4 109.5 . . ?
C24_4 C28_4 H28B_4 109.5 . . ?
H28A_4 C28_4 H28B_4 109.5 . . ?
C24_4 C28_4 H28C_4 109.5 . . ?
H28A_4 C28_4 H28C_4 109.5 . . ?
H28B_4 C28_4 H28C_4 109.5 . . ?
O6_5 B2_5 O5_5 115.3(3) . . ?
O6_5 B2_5 C12 124.0(3) . . ?
O5_5 B2_5 C12 120.6(4) . . ?
B2_5 O5_5 C23_5 106.3(3) . . ?
B2_5 O6_5 C24_5 106.1(3) . . ?
O5_5 C23_5 C25_5 107.0(2) . . ?
O5_5 C23_5 C27_5 108.0(2) . . ?
C25_5 C23_5 C27_5 110.7(2) . . ?
O5_5 C23_5 C24_5 102.8(2) . . ?
C25_5 C23_5 C24_5 112.9(2) . . ?
C27_5 C23_5 C24_5 114.8(2) . . ?
O6_5 C24_5 C26_5 108.3(2) . . ?
O6_5 C24_5 C28_5 105.3(3) . . ?
C26_5 C24_5 C28_5 110.24(19) . . ?
O6_5 C24_5 C23_5 103.3(2) . . ?
C26_5 C24_5 C23_5 115.3(2) . . ?
C28_5 C24_5 C23_5 113.5(2) . . ?
C23_5 C25_5 H25A_5 109.5 . . ?
C23_5 C25_5 H25B_5 109.5 . . ?
H25A_5 C25_5 H25B_5 109.5 . . ?
C23_5 C25_5 H25C_5 109.5 . . ?
H25A_5 C25_5 H25C_5 109.5 . . ?
H25B_5 C25_5 H25C_5 109.5 . . ?
C24_5 C26_5 H26A_5 109.5 . . ?
C24_5 C26_5 H26B_5 109.5 . . ?
H26A_5 C26_5 H26B_5 109.5 . . ?
C24_5 C26_5 H26C_5 109.5 . . ?
H26A_5 C26_5 H26C_5 109.5 . . ?
H26B_5 C26_5 H26C_5 109.5 . . ?
C23_5 C27_5 H27A_5 109.5 . . ?
C23_5 C27_5 H27B_5 109.5 . . ?
H27A_5 C27_5 H27B_5 109.5 . . ?
C23_5 C27_5 H27C_5 109.5 . . ?
H27A_5 C27_5 H27C_5 109.5 . . ?
H27B_5 C27_5 H27C_5 109.5 . . ?
C24_5 C28_5 H28A_5 109.5 . . ?
C24_5 C28_5 H28B_5 109.5 . . ?
H28A_5 C28_5 H28B_5 109.5 . . ?
C24_5 C28_5 H28C_5 109.5 . . ?
H28A_5 C28_5 H28C_5 109.5 . . ?
H28B_5 C28_5 H28C_5 109.5 . . ?
O1 C1 C2 127.21(8) . . ?
O1 C1 C16 125.45(8) . . ?
C2 C1 C16 107.31(7) . . ?
C3 C2 C7 121.78(7) . . ?
C3 C2 C1 127.59(7) . . ?
C7 C2 C1 110.61(7) . . ?
C2 C3 C4 119.13(7) . . ?
C2 C3 H3 120.4 . . ?
C4 C3 H3 120.4 . . ?
C3 C4 C5 118.61(7) . . ?
C3 C4 B1_1 118.88(15) . . ?
C5 C4 B1_1 122.50(15) . . ?
C3 C4 B1_2 122.7(9) . . ?
C5 C4 B1_2 118.4(10) . . ?
C6 C5 C4 122.31(7) . . ?
C6 C5 H5 118.8 . . ?
C4 C5 H5 118.8 . . ?
C5 C6 C7 118.07(7) . . ?
C5 C6 H6 121.0 . . ?
C7 C6 H6 121.0 . . ?
C2 C7 C6 120.09(7) . . ?
C2 C7 C8 111.25(7) . . ?
C6 C7 C8 128.62(7) . . ?
C7 C8 C9 110.19(7) . . ?
C7 C8 C16 104.91(7) . . ?
C9 C8 C16 105.94(6) . . ?
C7 C8 H8 111.8 . . ?
C9 C8 H8 111.8 . . ?
C16 C8 H8 111.8 . . ?
O2 C9 C10 127.75(8) . . ?
O2 C9 C8 125.03(8) . . ?
C10 C9 C8 107.20(7) . . ?
C11 C10 C15 121.36(8) . . ?
C11 C10 C9 128.43(8) . . ?
C15 C10 C9 110.15(7) . . ?
C10 C11 C12 119.14(8) . . ?
C10 C11 H11 120.4 . . ?
C12 C11 H11 120.4 . . ?
C11 C12 C13 118.67(8) . . ?
C11 C12 B2_4 117.4(7) . . ?
C13 C12 B2_4 123.9(7) . . ?
C11 C12 B2_5 121.47(18) . . ?
C13 C12 B2_5 119.81(18) . . ?
C14 C13 C12 122.33(8) . . ?
C14 C13 H13 118.8 . . ?
C12 C13 H13 118.8 . . ?
C15 C14 C13 117.93(8) . . ?
C15 C14 H14 121.0 . . ?
C13 C14 H14 121.0 . . ?
C14 C15 C10 120.55(7) . . ?
C14 C15 C16 127.52(7) . . ?
C10 C15 C16 111.81(7) . . ?
C15 C16 C1 109.80(7) . . ?
C15 C16 C8 104.77(7) . . ?
C1 C16 C8 105.84(6) . . ?
C15 C16 H16 112.0 . . ?
C1 C16 H16 112.0 . . ?
C8 C16 H16 112.0 . . ?

loop_
_geom_bond_atom_site_label_1
_geom_bond_atom_site_label_2
_geom_bond_distance
_geom_bond_site_symmetry_2
_geom_bond_publ_flag
O1 C1 1.2145(11) . ?
B1_1 O4_1 1.366(3) . ?
B1_1 O3_1 1.366(3) . ?
B1_1 C4 1.558(3) . ?
O3_1 C17_1 1.467(3) . ?
O4_1 C18_1 1.465(3) . ?
C17_1 C19_1 1.510(3) . ?
C17_1 C21_1 1.528(3) . ?
C17_1 C18_1 1.565(2) . ?
C18_1 C22_1 1.5142(18) . ?
C18_1 C20_1 1.5201(19) . ?
C19_1 H19A_1 0.9800 . ?
C19_1 H19B_1 0.9800 . ?
C19_1 H19C_1 0.9800 . ?
C20_1 H20A_1 0.9800 . ?
C20_1 H20B_1 0.9800 . ?
C20_1 H20C_1 0.9800 . ?
C21_1 H21A_1 0.9800 . ?
C21_1 H21B_1 0.9800 . ?
C21_1 H21C_1 0.9800 . ?
C22_1 H22A_1 0.9800 . ?
C22_1 H22B_1 0.9800 . ?
C22_1 H22C_1 0.9800 . ?
B1_2 O4_2 1.356(14) . ?
B1_2 O3_2 1.359(15) . ?
B1_2 C4 1.56(2) . ?
O3_2 C17_2 1.463(15) . ?
O4_2 C18_2 1.450(12) . ?
C17_2 C19_2 1.508(13) . ?
C17_2 C21_2 1.514(12) . ?
C17_2 C18_2 1.560(13) . ?
C18_2 C20_2 1.486(9) . ?
C18_2 C22_2 1.543(10) . ?
C19_2 H19A_2 0.9800 . ?
C19_2 H19B_2 0.9800 . ?
C19_2 H19C_2 0.9800 . ?
C20_2 H20A_2 0.9800 . ?
C20_2 H20B_2 0.9800 . ?
C20_2 H20C_2 0.9800 . ?
C21_2 H21A_2 0.9800 . ?
C21_2 H21B_2 0.9800 . ?
C21_2 H21C_2 0.9800 . ?
C22_2 H22A_2 0.9800 . ?
C22_2 H22B_2 0.9800 . ?
C22_2 H22C_2 0.9800 . ?
B2_4 O6_4 1.347(13) . ?
B2_4 O5_4 1.361(14) . ?
B2_4 C12 1.490(16) . ?
O5_4 C23_4 1.492(13) . ?
O6_4 C24_4 1.486(13) . ?
C23_4 C25_4 1.516(11) . ?
C23_4 C27_4 1.524(12) . ?
C23_4 C24_4 1.559(13) . ?
C24_4 C28_4 1.518(10) . ?
C24_4 C26_4 1.538(10) . ?
C25_4 H25A_4 0.9800 . ?
C25_4 H25B_4 0.9800 . ?
C25_4 H25C_4 0.9800 . ?
C26_4 H26A_4 0.9800 . ?
C26_4 H26B_4 0.9800 . ?
C26_4 H26C_4 0.9800 . ?
C27_4 H27A_4 0.9800 . ?
C27_4 H27B_4 0.9800 . ?
C27_4 H27C_4 0.9800 . ?
C28_4 H28A_4 0.9800 . ?
C28_4 H28B_4 0.9800 . ?
C28_4 H28C_4 0.9800 . ?
B2_5 O6_5 1.365(3) . ?
B2_5 O5_5 1.379(4) . ?
B2_5 C12 1.577(4) . ?
O5_5 C23_5 1.461(4) . ?
O6_5 C24_5 1.469(4) . ?
C23_5 C25_5 1.519(4) . ?
C23_5 C27_5 1.522(3) . ?
C23_5 C24_5 1.577(3) . ?
C24_5 C26_5 1.511(3) . ?
C24_5 C28_5 1.528(3) . ?
C25_5 H25A_5 0.9800 . ?
C25_5 H25B_5 0.9800 . ?
C25_5 H25C_5 0.9800 . ?
C26_5 H26A_5 0.9800 . ?
C26_5 H26B_5 0.9800 . ?
C26_5 H26C_5 0.9800 . ?
C27_5 H27A_5 0.9800 . ?
C27_5 H27B_5 0.9800 . ?
C27_5 H27C_5 0.9800 . ?
C28_5 H28A_5 0.9800 . ?
C28_5 H28B_5 0.9800 . ?
C28_5 H28C_5 0.9800 . ?
C1 C2 1.4753(11) . ?
C1 C16 1.5404(12) . ?
O2 C9 1.2137(11) . ?
C2 C3 1.3927(11) . ?
C2 C7 1.3959(11) . ?
C3 C4 1.3986(11) . ?
C3 H3 0.9500 . ?
C4 C5 1.4139(11) . ?
C5 C6 1.3955(11) . ?
C5 H5 0.9500 . ?
C6 C7 1.3971(11) . ?
C6 H6 0.9500 . ?
C7 C8 1.5167(11) . ?
C8 C9 1.5458(12) . ?
C8 C16 1.5499(12) . ?
C8 H8 1.0000 . ?
C9 C10 1.4825(12) . ?
C10 C11 1.3958(12) . ?
C10 C15 1.3969(12) . ?
C11 C12 1.4001(12) . ?
C11 H11 0.9500 . ?
C12 C13 1.4129(12) . ?
C13 C14 1.3959(11) . ?
C13 H13 0.9500 . ?
C14 C15 1.3936(11) . ?
C14 H14 0.9500 . ?
C15 C16 1.5154(11) . ?
C16 H16 1.0000 . ?

loop_
_geom_torsion_atom_site_label_1
_geom_torsion_atom_site_label_2
_geom_torsion_atom_site_label_3
_geom_torsion_atom_site_label_4
_geom_torsion
_geom_torsion_site_symmetry_1
_geom_torsion_site_symmetry_2
_geom_torsion_site_symmetry_3
_geom_torsion_site_symmetry_4
_geom_torsion_publ_flag
O4_1 B1_1 O3_1 C17_1 -7.0(5) . . . . ?
C4 B1_1 O3_1 C17_1 170.5(4) . . . . ?
O3_1 B1_1 O4_1 C18_1 -8.6(5) . . . . ?
C4 B1_1 O4_1 C18_1 173.8(4) . . . . ?
B1_1 O3_1 C17_1 C19_1 141.7(3) . . . . ?
B1_1 O3_1 C17_1 C21_1 -98.9(3) . . . . ?
B1_1 O3_1 C17_1 C18_1 18.3(3) . . . . ?
B1_1 O4_1 C18_1 C22_1 142.1(3) . . . . ?
B1_1 O4_1 C18_1 C20_1 -100.9(3) . . . . ?
B1_1 O4_1 C18_1 C17_1 19.1(3) . . . . ?
O3_1 C17_1 C18_1 O4_1 -22.6(2) . . . . ?
C19_1 C17_1 C18_1 O4_1 -142.6(2) . . . . ?
C21_1 C17_1 C18_1 O4_1 89.0(2) . . . . ?
O3_1 C17_1 C18_1 C22_1 -140.46(16) . . . . ?
C19_1 C17_1 C18_1 C22_1 99.59(19) . . . . ?
C21_1 C17_1 C18_1 C22_1 -28.9(2) . . . . ?
O3_1 C17_1 C18_1 C20_1 91.73(18) . . . . ?
C19_1 C17_1 C18_1 C20_1 -28.2(2) . . . . ?
C21_1 C17_1 C18_1 C20_1 -156.66(14) . . . . ?
O4_2 B1_2 O3_2 C17_2 -22(4) . . . . ?
C4 B1_2 O3_2 C17_2 175(3) . . . . ?
O3_2 B1_2 O4_2 C18_2 21(4) . . . . ?
C4 B1_2 O4_2 C18_2 -175(2) . . . . ?
B1_2 O3_2 C17_2 C19_2 132(2) . . . . ?
B1_2 O3_2 C17_2 C21_2 -113(2) . . . . ?
B1_2 O3_2 C17_2 C18_2 14(2) . . . . ?
B1_2 O4_2 C18_2 C20_2 -137(2) . . . . ?
B1_2 O4_2 C18_2 C22_2 106(2) . . . . ?
B1_2 O4_2 C18_2 C17_2 -11(2) . . . . ?
O3_2 C17_2 C18_2 O4_2 -2.1(12) . . . . ?
C19_2 C17_2 C18_2 O4_2 -100.9(14) . . . . ?
C21_2 C17_2 C18_2 O4_2 128.1(14) . . . . ?
O3_2 C17_2 C18_2 C20_2 120.9(11) . . . . ?
C19_2 C17_2 C18_2 C20_2 22.2(16) . . . . ?
C21_2 C17_2 C18_2 C20_2 -108.9(13) . . . . ?
O3_2 C17_2 C18_2 C22_2 -110.7(10) . . . . ?
C19_2 C17_2 C18_2 C22_2 150.6(11) . . . . ?
C21_2 C17_2 C18_2 C22_2 19.6(15) . . . . ?
O6_4 B2_4 O5_4 C23_4 23(3) . . . . ?
C12 B2_4 O5_4 C23_4 -167(3) . . . . ?
O5_4 B2_4 O6_4 C24_4 -6(3) . . . . ?
C12 B2_4 O6_4 C24_4 -177(2) . . . . ?
B2_4 O5_4 C23_4 C25_4 -151.6(18) . . . . ?
B2_4 O5_4 C23_4 C27_4 91.1(19) . . . . ?
B2_4 O5_4 C23_4 C24_4 -28.9(19) . . . . ?
B2_4 O6_4 C24_4 C28_4 -133(2) . . . . ?
B2_4 O6_4 C24_4 C26_4 105(2) . . . . ?
B2_4 O6_4 C24_4 C23_4 -12(2) . . . . ?
O5_4 C23_4 C24_4 O6_4 22.8(12) . . . . ?
C25_4 C23_4 C24_4 O6_4 140.2(11) . . . . ?
C27_4 C23_4 C24_4 O6_4 -89.8(12) . . . . ?
O5_4 C23_4 C24_4 C28_4 142.8(8) . . . . ?
C25_4 C23_4 C24_4 C28_4 -99.8(10) . . . . ?
C27_4 C23_4 C24_4 C28_4 30.1(12) . . . . ?
O5_4 C23_4 C24_4 C26_4 -89.3(9) . . . . ?
C25_4 C23_4 C24_4 C26_4 28.2(12) . . . . ?
C27_4 C23_4 C24_4 C26_4 158.1(8) . . . . ?
O6_5 B2_5 O5_5 C23_5 -10.0(8) . . . . ?
C12 B2_5 O5_5 C23_5 173.3(6) . . . . ?
O5_5 B2_5 O6_5 C24_5 -6.8(8) . . . . ?
C12 B2_5 O6_5 C24_5 169.7(6) . . . . ?
B2_5 O5_5 C23_5 C25_5 -98.1(5) . . . . ?
B2_5 O5_5 C23_5 C27_5 142.6(5) . . . . ?
B2_5 O5_5 C23_5 C24_5 20.9(5) . . . . ?
B2_5 O6_5 C24_5 C26_5 142.0(5) . . . . ?
B2_5 O6_5 C24_5 C28_5 -100.1(5) . . . . ?
B2_5 O6_5 C24_5 C23_5 19.2(5) . . . . ?
O5_5 C23_5 C24_5 O6_5 -24.6(3) . . . . ?
C25_5 C23_5 C24_5 O6_5 90.3(3) . . . . ?
C27_5 C23_5 C24_5 O6_5 -141.6(3) . . . . ?
O5_5 C23_5 C24_5 C26_5 -142.5(2) . . . . ?
C25_5 C23_5 C24_5 C26_5 -27.7(3) . . . . ?
C27_5 C23_5 C24_5 C26_5 100.5(3) . . . . ?
O5_5 C23_5 C24_5 C28_5 88.9(3) . . . . ?
C25_5 C23_5 C24_5 C28_5 -156.2(2) . . . . ?
C27_5 C23_5 C24_5 C28_5 -28.1(3) . . . . ?
O1 C1 C2 C3 -1.73(14) . . . . ?
C16 C1 C2 C3 176.27(8) . . . . ?
O1 C1 C2 C7 179.34(8) . . . . ?
C16 C1 C2 C7 -2.66(9) . . . . ?
C7 C2 C3 C4 -0.49(12) . . . . ?
C1 C2 C3 C4 -179.31(7) . . . . ?
C2 C3 C4 C5 -0.18(12) . . . . ?
C2 C3 C4 B1_1 178.3(3) . . . . ?
C2 C3 C4 B1_2 173.8(19) . . . . ?
O4_1 B1_1 C4 C3 -11.0(6) . . . . ?
O3_1 B1_1 C4 C3 171.7(4) . . . . ?
O4_1 B1_1 C4 C5 167.5(3) . . . . ?
O3_1 B1_1 C4 C5 -9.8(6) . . . . ?
O4_2 B1_2 C4 C3 -16(4) . . . . ?
O3_2 B1_2 C4 C3 146(3) . . . . ?
O4_2 B1_2 C4 C5 158(3) . . . . ?
O3_2 B1_2 C4 C5 -40(4) . . . . ?
C3 C4 C5 C6 0.76(12) . . . . ?
B1_1 C4 C5 C6 -177.7(3) . . . . ?
B1_2 C4 C5 C6 -173.5(17) . . . . ?
C4 C5 C6 C7 -0.64(12) . . . . ?
C3 C2 C7 C6 0.61(12) . . . . ?
C1 C2 C7 C6 179.61(7) . . . . ?
C3 C2 C7 C8 -177.26(7) . . . . ?
C1 C2 C7 C8 1.74(9) . . . . ?
C5 C6 C7 C2 -0.04(12) . . . . ?
C5 C6 C7 C8 177.42(8) . . . . ?
C2 C7 C8 C9 113.53(8) . . . . ?
C6 C7 C8 C9 -64.11(10) . . . . ?
C2 C7 C8 C16 -0.09(9) . . . . ?
C6 C7 C8 C16 -177.73(8) . . . . ?
C7 C8 C9 O2 68.95(11) . . . . ?
C16 C8 C9 O2 -178.08(9) . . . . ?
C7 C8 C9 C10 -109.60(8) . . . . ?
C16 C8 C9 C10 3.37(9) . . . . ?
O2 C9 C10 C11 -4.86(16) . . . . ?
C8 C9 C10 C11 173.63(8) . . . . ?
O2 C9 C10 C15 177.95(9) . . . . ?
C8 C9 C10 C15 -3.56(10) . . . . ?
C15 C10 C11 C12 0.17(13) . . . . ?
C9 C10 C11 C12 -176.75(8) . . . . ?
C10 C11 C12 C13 -1.19(13) . . . . ?
C10 C11 C12 B2_4 177.9(17) . . . . ?
C10 C11 C12 B2_5 176.2(4) . . . . ?
O6_4 B2_4 C12 C11 176(2) . . . . ?
O5_4 B2_4 C12 C11 7(4) . . . . ?
O6_4 B2_4 C12 C13 -5(4) . . . . ?
O5_4 B2_4 C12 C13 -174(2) . . . . ?
O6_5 B2_5 C12 C11 174.5(5) . . . . ?
O5_5 B2_5 C12 C11 -9.2(9) . . . . ?
O6_5 B2_5 C12 C13 -8.1(9) . . . . ?
O5_5 B2_5 C12 C13 168.2(5) . . . . ?
C11 C12 C13 C14 0.85(13) . . . . ?
B2_4 C12 C13 C14 -178.1(18) . . . . ?
B2_5 C12 C13 C14 -176.6(4) . . . . ?
C12 C13 C14 C15 0.54(13) . . . . ?
C13 C14 C15 C10 -1.58(12) . . . . ?
C13 C14 C15 C16 174.17(8) . . . . ?
C11 C10 C15 C14 1.26(13) . . . . ?
C9 C10 C15 C14 178.68(7) . . . . ?
C11 C10 C15 C16 -175.11(8) . . . . ?
C9 C10 C15 C16 2.31(10) . . . . ?
C14 C15 C16 C1 -62.89(11) . . . . ?
C10 C15 C16 C1 113.17(8) . . . . ?
C14 C15 C16 C8 -176.15(8) . . . . ?
C10 C15 C16 C8 -0.09(9) . . . . ?
O1 C1 C16 C15 67.97(10) . . . . ?
C2 C1 C16 C15 -110.08(7) . . . . ?
O1 C1 C16 C8 -179.46(8) . . . . ?
C2 C1 C16 C8 2.49(8) . . . . ?
C7 C8 C16 C15 114.56(7) . . . . ?
C9 C8 C16 C15 -2.02(8) . . . . ?
C7 C8 C16 C1 -1.48(8) . . . . ?
C9 C8 C16 C1 -118.06(7) . . . . ?
